data_7233603
loop_
_publ_author_name
'Xiaotao Zhang'
'Jakob K. Sorensen'
'Xiaolong Fu'
'Yonggang Zhen'
'Guangyao Zhao'
'Lang Jiang'
'Huanli Dong'
'Jie Liu'
'Zhigang Shuai'
'Hua Geng'
'Thomas Bjornholm'
'Wenping Hu'

_publ_section_title
;
 Rubrene analogues with the aggregation-induced emission enhancement
 behaviour
;
_journal_name_full 'Journal of Materials Chemistry C'
_journal_page_first 884
_journal_page_last 890
_journal_paper_doi 10.1039/C3TC31794C
_journal_volume 2
_journal_year 2014
_chemical_formula_moiety 'C34 H20 S4'
_chemical_formula_sum 'C34 H20 S4'
_chemical_formula_weight 556.74
_space_group_IT_number 4
_space_group_name_Hall 'P 2yb'
_space_group_name_H-M_alt 'P 1 21 1'
_symmetry_cell_setting monoclinic
_symmetry_space_group_name_H-M 'P 1 21 1'
_atom_sites_solution_hydrogens geom
_atom_sites_solution_primary direct
_atom_sites_solution_secondary difmap
_cell_angle_alpha 90.00
_cell_angle_beta 113.59(3)
_cell_angle_gamma 90.00
_cell_formula_units_Z 2
_cell_length_a 11.401(2)
_cell_length_b 8.9944(18)
_cell_length_c 13.989(3)
_cell_measurement_reflns_used 5286
_cell_measurement_temperature 173(2)
_cell_measurement_theta_max 27.4795
_cell_measurement_theta_min 1.5884
_cell_volume 1314.6(5)
_computing_cell_refinement 'CrystalClear (Rigaku Inc., 2008)'
_computing_data_collection 'CrystalClear (Rigaku Inc., 2008)'
_computing_data_reduction 'CrystalClear (Rigaku Inc., 2008)'
_computing_molecular_graphics
;
Mercury: visualization and analysis of crystal structures, C. F. Macrae,
P. R. Edgington, P. McCabe, E. Pidcock, G. P. Shields, R. Taylor,
M. Towler and J. van de Streek, J. Appl. Cryst., 39, 453-457, 2006.
;
_computing_publication_material 'SHELX-97 (Sheldrick, 1997)'
_computing_structure_refinement 'SHELXL-97 (Sheldrick, 1997)'
_computing_structure_solution 'SHELXS-97 (Sheldrick, 1990)'
_diffrn_ambient_temperature 173(2)
_diffrn_detector_area_resol_mean 28.5714
_diffrn_measured_fraction_theta_full 0.998
_diffrn_measured_fraction_theta_max 0.998
_diffrn_measurement_device_type 'MM007HF + CCD (Saturn724+)'
_diffrn_measurement_method '\w scans at fixed \c = 45\%'
_diffrn_radiation_monochromator Confocal
_diffrn_radiation_source 'Rotating Anode'
_diffrn_radiation_type MoK\a
_diffrn_radiation_wavelength 0.71073
_diffrn_reflns_av_R_equivalents 0.0518
_diffrn_reflns_av_sigmaI/netI 0.0570
_diffrn_reflns_limit_h_max 14
_diffrn_reflns_limit_h_min -14
_diffrn_reflns_limit_k_max 11
_diffrn_reflns_limit_k_min -9
_diffrn_reflns_limit_l_max 13
_diffrn_reflns_limit_l_min -18
_diffrn_reflns_number 10807
_diffrn_reflns_theta_full 27.48
_diffrn_reflns_theta_max 27.48
_diffrn_reflns_theta_min 1.59
_exptl_absorpt_coefficient_mu 0.385
_exptl_absorpt_correction_T_max 1.0000
_exptl_absorpt_correction_T_min 0.3970
_exptl_absorpt_correction_type multi-scan
_exptl_absorpt_process_details 'CrystalClear (Rigaku Inc., 2008)'
_exptl_crystal_colour red
_exptl_crystal_density_diffrn 1.406
_exptl_crystal_density_method 'not measured'
_exptl_crystal_description block
_exptl_crystal_F_000 576
_exptl_crystal_size_max 0.42
_exptl_crystal_size_mid 0.29
_exptl_crystal_size_min 0.17
_refine_diff_density_max 0.359
_refine_diff_density_min -0.235
_refine_diff_density_rms 0.066
_refine_ls_abs_structure_details 'Flack H D (1983), Acta Cryst. A39, 876-881'
_refine_ls_abs_structure_Flack 0.03(6)
_refine_ls_extinction_method none
_refine_ls_goodness_of_fit_ref 1.045
_refine_ls_hydrogen_treatment constr
_refine_ls_matrix_type full
_refine_ls_number_parameters 380
_refine_ls_number_reflns 5637
_refine_ls_number_restraints 367
_refine_ls_restrained_S_all 1.020
_refine_ls_R_factor_all 0.0449
_refine_ls_R_factor_gt 0.0430
_refine_ls_shift/su_max 0.005
_refine_ls_shift/su_mean 0.001
_refine_ls_structure_factor_coef Fsqd
_refine_ls_weighting_details 'calc w=1/[\s^2^(Fo^2^)+(0.0491P)^2^+0.3534P] where P=(Fo^2^+2Fc^2^)/3'
_refine_ls_weighting_scheme calc
_refine_ls_wR_factor_gt 0.1025
_refine_ls_wR_factor_ref 0.1041
_reflns_number_gt 5406
_reflns_number_total 5637
_reflns_threshold_expression >2sigma(I)
_cod_data_source_file J-Mater-Chem-C-2014-2-884-2.cif
_cod_data_source_block b
_cod_original_cell_volume 1314.7(5)
_cod_original_sg_symbol_H-M P2(1)
_cod_database_code 7233603

loop_
_symmetry_equiv_pos_as_xyz
'x, y, z'
'-x, y+1/2, -z'

loop_
_atom_site_label
_atom_site_type_symbol
_atom_site_fract_x
_atom_site_fract_y
_atom_site_fract_z
_atom_site_U_iso_or_equiv
_atom_site_adp_type
_atom_site_occupancy
_atom_site_symmetry_multiplicity
_atom_site_calc_flag
_atom_site_refinement_flags
_atom_site_disorder_assembly
_atom_site_disorder_group
S1 S 0.59745(6) 0.30042(8) 0.84238(5) 0.02867(15) Uani 1 1 d D . .
C1 C 0.3828(2) 0.3715(3) 0.44515(19) 0.0237(5) Uani 1 1 d U . .
H1A H 0.3852 0.2833 0.4086 0.028 Uiso 1 1 calc R . .
S2 S 0.86329(6) 0.70432(8) 0.82694(5) 0.02793(15) Uani 1 1 d . . .
C2 C 0.6244(2) 0.8222(3) 0.92207(17) 0.0185(4) Uani 1 1 d U . .
S3 S 0.16203(7) 0.83177(9) 0.76593(6) 0.03773(19) Uani 1 1 d . . .
C3 C 0.5043(2) 0.9003(3) 0.88681(18) 0.0196(4) Uani 1 1 d U . .
S4 S 0.31070(10) 1.03479(9) 0.52930(8) 0.0275(3) Uani 0.864(4) 1 d PDU A 1
C30 C 0.1583(4) 1.0983(5) 0.4599(5) 0.0333(9) Uani 0.864(4) 1 d PDU A 1
H30 H 0.1386 1.1935 0.4281 0.040 Uiso 0.864(4) 1 calc PR A 1
C34 C 0.0692(5) 0.9954(7) 0.4560(7) 0.0355(10) Uani 0.864(4) 1 d PDU A 1
H34 H -0.0205 1.0115 0.4229 0.043 Uiso 0.864(4) 1 calc PR A 1
C17 C 0.1259(5) 0.8609(9) 0.5075(7) 0.0294(11) Uani 0.864(4) 1 d PDU A 1
H17 H 0.0778 0.7753 0.5088 0.035 Uiso 0.864(4) 1 calc PR A 1
S4' S 0.0951(7) 0.8476(15) 0.5086(12) 0.033(2) Uani 0.136(4) 1 d PDU A 2
C30' C 0.075(2) 1.015(4) 0.446(5) 0.031(3) Uani 0.136(4) 1 d PDU A 2
H30' H -0.0061 1.0531 0.4003 0.037 Uiso 0.136(4) 1 calc PR A 2
C34' C 0.187(2) 1.088(3) 0.470(4) 0.031(3) Uani 0.136(4) 1 d PDU A 2
H34' H 0.1937 1.1903 0.4551 0.038 Uiso 0.136(4) 1 calc PR A 2
C17' C 0.294(2) 0.993(2) 0.521(2) 0.030(4) Uani 0.136(4) 1 d PDU A 2
H17' H 0.3791 1.0137 0.5292 0.036 Uiso 0.136(4) 1 calc PR A 2
C4 C 0.5463(2) 0.5378(3) 0.70745(17) 0.0181(4) Uani 1 1 d U . .
C5 C 0.4558(2) 0.5146(3) 0.60535(17) 0.0192(4) Uani 1 1 d U . .
C6 C 0.5811(2) 1.0341(3) 1.05186(19) 0.0256(5) Uani 1 1 d U . .
H6A H 0.5675 1.1055 1.0964 0.031 Uiso 1 1 calc R . .
C7 C 0.3631(2) 0.6276(3) 0.55422(18) 0.0194(5) Uani 1 1 d U . .
C8 C 0.7439(2) 0.3668(3) 0.74962(18) 0.0235(5) Uani 1 1 d DU . .
H8A H 0.7789 0.4126 0.7057 0.028 Uiso 1 1 calc R . .
C9 C 0.4315(2) 0.7662(3) 0.71933(18) 0.0182(4) Uani 1 1 d U . .
C10 C 0.4577(2) 0.3828(3) 0.54846(19) 0.0213(5) Uani 1 1 d U . .
H10A H 0.5120 0.3025 0.5835 0.026 Uiso 1 1 calc R . .
C11 C 0.5422(2) 0.6705(3) 0.76258(17) 0.0179(5) Uani 1 1 d U . .
C12 C 0.8399(2) 0.5480(3) 0.97317(18) 0.0232(5) Uani 1 1 d U . .
H12A H 0.8075 0.5044 1.0195 0.028 Uiso 1 1 calc R . .
C13 C 0.4869(2) 1.0059(3) 0.95672(19) 0.0242(5) Uani 1 1 d U . .
H13A H 0.4078 1.0573 0.9361 0.029 Uiso 1 1 calc R . .
C14 C 0.3482(2) 0.7500(3) 0.61135(18) 0.0188(5) Uani 1 1 d U A .
C15 C 0.6992(3) 0.9581(3) 1.08509(19) 0.0252(5) Uani 1 1 d U . .
H15A H 0.7640 0.9782 1.1521 0.030 Uiso 1 1 calc R . .
C16 C 0.6422(2) 0.7088(3) 0.85958(18) 0.0191(4) Uani 1 1 d U . .
C18 C 0.7210(2) 0.8567(3) 1.02225(19) 0.0234(5) Uani 1 1 d U . .
H18A H 0.8016 0.8081 1.0452 0.028 Uiso 1 1 calc R . .
C19 C 0.2893(2) 0.6118(3) 0.44418(19) 0.0230(5) Uani 1 1 d U . .
H19A H 0.2310 0.6881 0.4075 0.028 Uiso 1 1 calc R . .
C20 C 0.7712(2) 0.6442(3) 0.89222(18) 0.0201(5) Uani 1 1 d U . .
C21 C 0.7293(3) 0.1923(3) 0.8667(2) 0.0314(6) Uani 1 1 d DU . .
H21 H 0.7515 0.1088 0.9121 0.038 Uiso 1 1 calc R . .
C22 C 0.6350(2) 0.4149(3) 0.75931(17) 0.0200(5) Uani 1 1 d DU . .
C23 C 0.2556(2) 0.8672(3) 0.55436(18) 0.0216(5) Uani 1 1 d DU . .
C24 C 0.4104(2) 0.8736(3) 0.78655(18) 0.0193(5) Uani 1 1 d U . .
C25 C 0.2824(2) 0.9421(3) 0.75964(19) 0.0228(5) Uani 1 1 d U . .
C26 C 0.2422(3) 1.0863(3) 0.7384(2) 0.0290(6) Uani 1 1 d U . .
H26A H 0.2953 1.1652 0.7341 0.035 Uiso 1 1 calc R . .
C27 C 0.3012(2) 0.4895(3) 0.39136(19) 0.0252(5) Uani 1 1 d U . .
H27A H 0.2545 0.4835 0.3180 0.030 Uiso 1 1 calc R . .
C28 C 0.9660(3) 0.5235(3) 0.9773(2) 0.0298(5) Uani 1 1 d U . .
H28A H 1.0267 0.4600 1.0270 0.036 Uiso 1 1 calc R . .
C29 C 0.7986(3) 0.2401(3) 0.8133(2) 0.0292(6) Uani 1 1 d DU . .
H29A H 0.8756 0.1940 0.8178 0.035 Uiso 1 1 calc R . .
C31 C 0.0578(3) 0.9777(4) 0.7364(2) 0.0424(8) Uani 1 1 d U . .
H31 H -0.0282 0.9701 0.7297 0.051 Uiso 1 1 calc R . .
C32 C 0.9906(3) 0.5997(3) 0.9036(2) 0.0327(6) Uani 1 1 d U . .
H32 H 1.0695 0.5952 0.8957 0.039 Uiso 1 1 calc R . .
C33 C 0.1124(3) 1.1051(4) 0.7236(2) 0.0399(7) Uani 1 1 d U . .
H33A H 0.0686 1.1975 0.7065 0.048 Uiso 1 1 calc R . .

loop_
_atom_site_aniso_label
_atom_site_aniso_U_11
_atom_site_aniso_U_22
_atom_site_aniso_U_33
_atom_site_aniso_U_23
_atom_site_aniso_U_13
_atom_site_aniso_U_12
S1 0.0277(3) 0.0250(3) 0.0325(3) 0.0085(3) 0.0112(3) 0.0015(3)
C1 0.0209(12) 0.0238(13) 0.0253(11) -0.0050(10) 0.0081(10) -0.0022(10)
S2 0.0228(3) 0.0298(4) 0.0328(3) 0.0039(3) 0.0128(3) 0.0014(3)
C2 0.0195(11) 0.0179(12) 0.0183(10) 0.0008(9) 0.0077(9) -0.0022(9)
S3 0.0245(3) 0.0450(5) 0.0474(4) 0.0110(3) 0.0182(3) 0.0009(3)
C3 0.0198(11) 0.0191(11) 0.0219(10) -0.0008(9) 0.0105(9) -0.0010(9)
S4 0.0317(5) 0.0195(5) 0.0349(5) 0.0076(4) 0.0173(4) 0.0059(3)
C30 0.034(2) 0.0309(18) 0.032(2) 0.0112(13) 0.009(2) 0.0162(15)
C34 0.0271(16) 0.038(2) 0.034(2) 0.0030(16) 0.0048(15) 0.0099(15)
C17 0.023(2) 0.030(2) 0.0319(18) 0.0023(15) 0.008(2) 0.005(2)
S4' 0.018(3) 0.037(4) 0.035(3) -0.003(3) 0.002(3) 0.010(3)
C30' 0.029(5) 0.032(5) 0.031(5) 0.007(4) 0.011(4) 0.009(4)
C34' 0.031(4) 0.030(4) 0.033(4) 0.008(4) 0.012(4) 0.004(4)
C17' 0.030(5) 0.027(5) 0.032(5) -0.002(5) 0.012(4) 0.008(5)
C4 0.0155(10) 0.0177(11) 0.0202(10) 0.0010(8) 0.0062(9) 0.0006(9)
C5 0.0168(11) 0.0183(12) 0.0213(10) 0.0015(9) 0.0065(9) -0.0016(9)
C6 0.0284(13) 0.0240(13) 0.0268(11) -0.0052(10) 0.0138(11) -0.0005(10)
C7 0.0166(11) 0.0196(12) 0.0193(10) 0.0001(9) 0.0043(9) -0.0035(9)
C8 0.0238(12) 0.0221(13) 0.0201(11) -0.0025(9) 0.0041(10) 0.0054(10)
C9 0.0175(11) 0.0166(11) 0.0200(10) 0.0021(8) 0.0069(9) -0.0004(8)
C10 0.0200(12) 0.0180(12) 0.0247(11) 0.0003(9) 0.0076(10) 0.0008(9)
C11 0.0179(11) 0.0186(12) 0.0171(10) 0.0039(8) 0.0069(9) 0.0018(9)
C12 0.0179(11) 0.0265(13) 0.0199(10) -0.0044(9) 0.0019(9) 0.0023(10)
C13 0.0249(13) 0.0232(13) 0.0283(12) -0.0038(10) 0.0144(11) 0.0011(10)
C14 0.0171(11) 0.0174(12) 0.0205(11) 0.0006(8) 0.0061(9) -0.0001(9)
C15 0.0240(13) 0.0285(14) 0.0211(11) -0.0045(10) 0.0067(10) -0.0038(10)
C16 0.0175(11) 0.0181(11) 0.0219(10) 0.0015(9) 0.0083(9) -0.0006(9)
C18 0.0189(12) 0.0263(13) 0.0234(11) -0.0011(10) 0.0066(10) -0.0002(10)
C19 0.0226(12) 0.0207(13) 0.0228(11) 0.0019(9) 0.0061(10) 0.0012(10)
C20 0.0176(11) 0.0211(12) 0.0192(10) -0.0028(9) 0.0049(9) -0.0004(9)
C21 0.0326(15) 0.0198(13) 0.0323(13) 0.0063(11) 0.0029(12) 0.0039(11)
C22 0.0220(12) 0.0169(12) 0.0185(10) -0.0017(8) 0.0055(9) 0.0010(9)
C23 0.0208(11) 0.0207(12) 0.0223(11) -0.0002(9) 0.0076(9) 0.0032(9)
C24 0.0169(11) 0.0190(12) 0.0230(10) 0.0017(9) 0.0092(9) 0.0002(9)
C25 0.0186(12) 0.0275(14) 0.0232(11) 0.0003(9) 0.0092(10) 0.0033(9)
C26 0.0228(13) 0.0307(15) 0.0313(13) 0.0005(11) 0.0086(11) 0.0088(11)
C27 0.0225(13) 0.0279(14) 0.0199(10) -0.0021(10) 0.0031(10) -0.0033(10)
C28 0.0229(13) 0.0274(14) 0.0303(12) -0.0007(11) 0.0016(10) 0.0054(11)
C29 0.0263(13) 0.0259(14) 0.0286(12) -0.0026(10) 0.0040(11) 0.0081(11)
C31 0.0240(15) 0.063(2) 0.0439(17) 0.0100(16) 0.0178(14) 0.0111(14)
C32 0.0181(13) 0.0363(16) 0.0407(15) -0.0010(12) 0.0087(12) 0.0007(11)
C33 0.0325(16) 0.0493(19) 0.0373(15) 0.0035(13) 0.0135(13) 0.0190(14)

loop_
_atom_type_symbol
_atom_type_description
_atom_type_scat_dispersion_real
_atom_type_scat_dispersion_imag
_atom_type_scat_source
C C 0.0033 0.0016 'International Tables Vol C Tables 4.2.6.8 and 6.1.1.4'
H H 0.0000 0.0000 'International Tables Vol C Tables 4.2.6.8 and 6.1.1.4'
S S 0.1246 0.1234 'International Tables Vol C Tables 4.2.6.8 and 6.1.1.4'

loop_
_geom_angle_atom_site_label_1
_geom_angle_atom_site_label_2
_geom_angle_atom_site_label_3
_geom_angle
_geom_angle_site_symmetry_1
_geom_angle_site_symmetry_3
C21 S1 C22 92.16(13) . .
C10 C1 C27 120.7(2) . .
C10 C1 H1A 119.7 . .
C27 C1 H1A 119.7 . .
C32 S2 C20 92.25(13) . .
C16 C2 C18 121.3(2) . .
C16 C2 C3 119.6(2) . .
C18 C2 C3 119.0(2) . .
C31 S3 C25 92.10(15) . .
C24 C3 C13 122.5(2) . .
C24 C3 C2 120.0(2) . .
C13 C3 C2 117.5(2) . .
C30 S4 C23 92.14(17) . .
C34 C30 S4 111.6(3) . .
C34 C30 H30 124.2 . .
S4 C30 H30 124.2 . .
C30 C34 C17 112.2(4) . .
C30 C34 H34 123.9 . .
C17 C34 H34 123.9 . .
C23 C17 C34 113.3(5) . .
C23 C17 H17 123.4 . .
C34 C17 H17 123.4 . .
C23 S4' C30' 90.4(9) . .
C34' C30' S4' 112.3(13) . .
C34' C30' H30' 123.9 . .
S4' C30' H30' 123.9 . .
C30' C34' C17' 111.4(14) . .
C30' C34' H34' 124.3 . .
C17' C34' H34' 124.3 . .
C23 C17' C34' 110.2(12) . .
C23 C17' H17' 124.9 . .
C34' C17' H17' 124.9 . .
C5 C4 C11 120.2(2) . .
C5 C4 C22 117.9(2) . .
C11 C4 C22 121.5(2) . .
C4 C5 C10 121.3(2) . .
C4 C5 C7 119.8(2) . .
C10 C5 C7 118.8(2) . .
C13 C6 C15 120.5(2) . .
C13 C6 H6A 119.7 . .
C15 C6 H6A 119.7 . .
C14 C7 C5 120.2(2) . .
C14 C7 C19 122.2(2) . .
C5 C7 C19 117.6(2) . .
C22 C8 C29 112.1(2) . .
C22 C8 H8A 123.9 . .
C29 C8 H8A 123.9 . .
C24 C9 C14 123.0(2) . .
C24 C9 C11 118.3(2) . .
C14 C9 C11 118.7(2) . .
C1 C10 C5 120.7(2) . .
C1 C10 H10A 119.7 . .
C5 C10 H10A 119.7 . .
C16 C11 C4 121.9(2) . .
C16 C11 C9 119.2(2) . .
C4 C11 C9 118.8(2) . .
C20 C12 C28 111.0(2) . .
C20 C12 H12A 124.5 . .
C28 C12 H12A 124.5 . .
C6 C13 C3 121.4(2) . .
C6 C13 H13A 119.3 . .
C3 C13 H13A 119.3 . .
C7 C14 C9 119.8(2) . .
C7 C14 C23 118.2(2) . .
C9 C14 C23 121.6(2) . .
C18 C15 C6 120.6(2) . .
C18 C15 H15A 119.7 . .
C6 C15 H15A 119.7 . .
C2 C16 C11 120.5(2) . .
C2 C16 C20 117.8(2) . .
C11 C16 C20 121.3(2) . .
C15 C18 C2 120.9(2) . .
C15 C18 H18A 119.6 . .
C2 C18 H18A 119.6 . .
C27 C19 C7 121.3(2) . .
C27 C19 H19A 119.4 . .
C7 C19 H19A 119.4 . .
C12 C20 C16 131.7(2) . .
C12 C20 S2 111.16(18) . .
C16 C20 S2 117.01(18) . .
C29 C21 S1 111.8(2) . .
C29 C21 H21 124.1 . .
S1 C21 H21 124.1 . .
C8 C22 C4 131.0(2) . .
C8 C22 S1 110.87(18) . .
C4 C22 S1 118.07(17) . .
C17 C23 C17' 107.7(10) . .
C17 C23 C14 129.4(4) . .
C17' C23 C14 121.3(10) . .
C17 C23 S4' 6.9(8) . .
C17' C23 S4' 113.8(10) . .
C14 C23 S4' 124.2(5) . .
C17 C23 S4 110.7(3) . .
C17' C23 S4 8.0(15) . .
C14 C23 S4 119.57(18) . .
S4' C23 S4 116.2(5) . .
C3 C24 C9 120.7(2) . .
C3 C24 C25 117.4(2) . .
C9 C24 C25 121.2(2) . .
C26 C25 C24 131.1(2) . .
C26 C25 S3 110.6(2) . .
C24 C25 S3 118.01(19) . .
C25 C26 C33 112.6(3) . .
C25 C26 H26A 123.7 . .
C33 C26 H26A 123.7 . .
C19 C27 C1 120.3(2) . .
C19 C27 H27A 119.8 . .
C1 C27 H27A 119.8 . .
C32 C28 C12 113.6(3) . .
C32 C28 H28A 123.2 . .
C12 C28 H28A 123.2 . .
C21 C29 C8 113.1(2) . .
C21 C29 H29A 123.5 . .
C8 C29 H29A 123.5 . .
C33 C31 S3 111.8(2) . .
C33 C31 H31 124.1 . .
S3 C31 H31 124.1 . .
C28 C32 S2 112.0(2) . .
C28 C32 H32 124.0 . .
S2 C32 H32 124.0 . .
C31 C33 C26 112.9(3) . .
C31 C33 H33A 123.6 . .
C26 C33 H33A 123.6 . .

loop_
_geom_bond_atom_site_label_1
_geom_bond_atom_site_label_2
_geom_bond_distance
_geom_bond_site_symmetry_2
S1 C21 1.706(3) .
S1 C22 1.729(2) .
C1 C10 1.357(3) .
C1 C27 1.414(4) .
C1 H1A 0.9500 .
S2 C32 1.701(3) .
S2 C20 1.731(2) .
C2 C16 1.410(3) .
C2 C18 1.428(3) .
C2 C3 1.439(3) .
S3 C31 1.707(3) .
S3 C25 1.724(3) .
C3 C24 1.403(3) .
C3 C13 1.433(3) .
S4 C30 1.714(4) .
S4 C23 1.722(3) .
C30 C34 1.359(5) .
C30 H30 0.9500 .
C34 C17 1.424(7) .
C34 H34 0.9500 .
C17 C23 1.358(5) .
C17 H17 0.9500 .
S4' C23 1.689(7) .
S4' C30' 1.711(9) .
C30' C34' 1.358(9) .
C30' H30' 0.9500 .
C34' C17' 1.424(9) .
C34' H34' 0.9500 .
C17' C23 1.362(9) .
C17' H17' 0.9500 .
C4 C5 1.403(3) .
C4 C11 1.432(3) .
C4 C22 1.478(3) .
C5 C10 1.433(3) .
C5 C7 1.434(3) .
C6 C13 1.358(4) .
C6 C15 1.413(4) .
C6 H6A 0.9500 .
C7 C14 1.410(3) .
C7 C19 1.436(3) .
C8 C22 1.372(3) .
C8 C29 1.427(4) .
C8 H8A 0.9500 .
C9 C24 1.434(3) .
C9 C14 1.434(3) .
C9 C11 1.445(3) .
C10 H10A 0.9500 .
C11 C16 1.422(3) .
C12 C20 1.391(3) .
C12 C28 1.433(3) .
C12 H12A 0.9500 .
C13 H13A 0.9500 .
C14 C23 1.479(3) .
C15 C18 1.357(3) .
C15 H15A 0.9500 .
C16 C20 1.473(3) .
C18 H18A 0.9500 .
C19 C27 1.362(4) .
C19 H19A 0.9500 .
C21 C29 1.356(4) .
C21 H21 0.9500 .
C24 C25 1.487(3) .
C25 C26 1.368(4) .
C26 C33 1.420(4) .
C26 H26A 0.9500 .
C27 H27A 0.9500 .
C28 C32 1.358(4) .
C28 H28A 0.9500 .
C29 H29A 0.9500 .
C31 C33 1.350(5) .
C31 H31 0.9500 .
C32 H32 0.9500 .
C33 H33A 0.9500 .

loop_
_geom_torsion_atom_site_label_1
_geom_torsion_atom_site_label_2
_geom_torsion_atom_site_label_3
_geom_torsion_atom_site_label_4
_geom_torsion
_geom_torsion_site_symmetry_1
_geom_torsion_site_symmetry_2
_geom_torsion_site_symmetry_3
_geom_torsion_site_symmetry_4
C16 C2 C3 C24 -6.1(3) . . . .
C18 C2 C3 C24 176.8(2) . . . .
C16 C2 C3 C13 174.9(2) . . . .
C18 C2 C3 C13 -2.2(3) . . . .
C23 S4 C30 C34 -0.1(7) . . . .
S4 C30 C34 C17 -2.0(11) . . . .
C30 C34 C17 C23 3.7(12) . . . .
C23 S4' C30' C34' -7(5) . . . .
S4' C30' C34' C17' 14(7) . . . .
C30' C34' C17' C23 -15(6) . . . .
C11 C4 C5 C10 -180.0(2) . . . .
C22 C4 C5 C10 -6.8(3) . . . .
C11 C4 C5 C7 3.3(3) . . . .
C22 C4 C5 C7 176.4(2) . . . .
C4 C5 C7 C14 -10.9(3) . . . .
C10 C5 C7 C14 172.3(2) . . . .
C4 C5 C7 C19 168.1(2) . . . .
C10 C5 C7 C19 -8.7(3) . . . .
C27 C1 C10 C5 0.0(3) . . . .
C4 C5 C10 C1 -169.9(2) . . . .
C7 C5 C10 C1 6.9(3) . . . .
C5 C4 C11 C16 -170.6(2) . . . .
C22 C4 C11 C16 16.5(3) . . . .
C5 C4 C11 C9 10.9(3) . . . .
C22 C4 C11 C9 -162.0(2) . . . .
C24 C9 C11 C16 -15.9(3) . . . .
C14 C9 C11 C16 163.9(2) . . . .
C24 C9 C11 C4 162.7(2) . . . .
C14 C9 C11 C4 -17.6(3) . . . .
C15 C6 C13 C3 -0.7(4) . . . .
C24 C3 C13 C6 -177.4(2) . . . .
C2 C3 C13 C6 1.5(4) . . . .
C5 C7 C14 C9 3.9(3) . . . .
C19 C7 C14 C9 -175.0(2) . . . .
C5 C7 C14 C23 177.3(2) . . . .
C19 C7 C14 C23 -1.7(3) . . . .
C24 C9 C14 C7 -170.0(2) . . . .
C11 C9 C14 C7 10.2(3) . . . .
C24 C9 C14 C23 16.8(3) . . . .
C11 C9 C14 C23 -162.9(2) . . . .
C13 C6 C15 C18 0.6(4) . . . .
C18 C2 C16 C11 176.5(2) . . . .
C3 C2 C16 C11 -0.5(3) . . . .
C18 C2 C16 C20 -10.2(3) . . . .
C3 C2 C16 C20 172.7(2) . . . .
C4 C11 C16 C2 -167.0(2) . . . .
C9 C11 C16 C2 11.5(3) . . . .
C4 C11 C16 C20 20.1(3) . . . .
C9 C11 C16 C20 -161.5(2) . . . .
C6 C15 C18 C2 -1.3(4) . . . .
C16 C2 C18 C15 -174.9(2) . . . .
C3 C2 C18 C15 2.1(4) . . . .
C14 C7 C19 C27 -177.1(2) . . . .
C5 C7 C19 C27 3.9(3) . . . .
C28 C12 C20 C16 -176.5(3) . . . .
C28 C12 C20 S2 -1.5(3) . . . .
C2 C16 C20 C12 73.2(4) . . . .
C11 C16 C20 C12 -113.7(3) . . . .
C2 C16 C20 S2 -101.5(2) . . . .
C11 C16 C20 S2 71.6(3) . . . .
C32 S2 C20 C12 1.5(2) . . . .
C32 S2 C20 C16 177.2(2) . . . .
C22 S1 C21 C29 -0.5(2) . . . .
C29 C8 C22 C4 -178.4(2) . . . .
C29 C8 C22 S1 -2.2(3) . . . .
C5 C4 C22 C8 78.9(3) . . . .
C11 C4 C22 C8 -108.0(3) . . . .
C5 C4 C22 S1 -97.1(2) . . . .
C11 C4 C22 S1 76.0(3) . . . .
C21 S1 C22 C8 1.6(2) . . . .
C21 S1 C22 C4 178.4(2) . . . .
C34 C17 C23 C17' -11.6(18) . . . .
C34 C17 C23 C14 -177.4(6) . . . .
C34 C17 C23 S4' 141(8) . . . .
C34 C17 C23 S4 -3.7(9) . . . .
C34' C17' C23 C17 14(3) . . . .
C34' C17' C23 C14 -179(2) . . . .
C34' C17' C23 S4' 11(4) . . . .
C34' C17' C23 S4 -99(8) . . . .
C7 C14 C23 C17 68.3(6) . . . .
C9 C14 C23 C17 -118.5(6) . . . .
C7 C14 C23 C17' -95.9(18) . . . .
C9 C14 C23 C17' 77.3(18) . . . .
C7 C14 C23 S4' 73.8(7) . . . .
C9 C14 C23 S4' -113.0(7) . . . .
C7 C14 C23 S4 -105.0(2) . . . .
C9 C14 C23 S4 68.2(3) . . . .
C30' S4' C23 C17 -31(7) . . . .
C30' S4' C23 C17' -3(3) . . . .
C30' S4' C23 C14 -173(2) . . . .
C30' S4' C23 S4 6(3) . . . .
C30 S4 C23 C17 2.2(5) . . . .
C30 S4 C23 C17' 72(7) . . . .
C30 S4 C23 C14 176.6(3) . . . .
C30 S4 C23 S4' -2.3(7) . . . .
C13 C3 C24 C9 -179.6(2) . . . .
C2 C3 C24 C9 1.5(3) . . . .
C13 C3 C24 C25 -9.0(3) . . . .
C2 C3 C24 C25 172.1(2) . . . .
C14 C9 C24 C3 -170.3(2) . . . .
C11 C9 C24 C3 9.4(3) . . . .
C14 C9 C24 C25 19.5(3) . . . .
C11 C9 C24 C25 -160.8(2) . . . .
C3 C24 C25 C26 73.2(4) . . . .
C9 C24 C25 C26 -116.3(3) . . . .
C3 C24 C25 S3 -100.0(2) . . . .
C9 C24 C25 S3 70.5(3) . . . .
C31 S3 C25 C26 1.7(2) . . . .
C31 S3 C25 C24 176.2(2) . . . .
C24 C25 C26 C33 -175.8(2) . . . .
S3 C25 C26 C33 -2.2(3) . . . .
C7 C19 C27 C1 3.0(4) . . . .
C10 C1 C27 C19 -5.1(4) . . . .
C20 C12 C28 C32 0.8(4) . . . .
S1 C21 C29 C8 -0.7(3) . . . .
C22 C8 C29 C21 1.9(3) . . . .
C25 S3 C31 C33 -0.8(3) . . . .
C12 C28 C32 S2 0.3(3) . . . .
C20 S2 C32 C28 -1.0(2) . . . .
S3 C31 C33 C26 -0.3(4) . . . .
C25 C26 C33 C31 1.7(4) . . . .
